data_1532338
loop_
_publ_author_name
'Stange, M.'
'Yartys', V.A.'
'Maehlen, J.P.'
'Hanfland, M.'

_publ_section_title
;
 High pressure synchrotron XRD study of the pressure induced structural
 changes in La Ni In D1.63-x
;
_journal_name_full 'Journal of Alloys Compd.'
_journal_page_first 395
_journal_page_last 399
_journal_volume 356
_journal_year 2003
_chemical_formula_sum 'D1.22 In La Ni'
_chemical_name_systematic 'La Ni In D1.22'
_space_group_IT_number 189
_symmetry_space_group_name_Hall 'P -6 -2'
_symmetry_space_group_name_H-M 'P -6 2 m'
_cell_angle_alpha 90
_cell_angle_beta 90
_cell_angle_gamma 120
_cell_formula_units_Z 3
_cell_length_a 7.3755
_cell_length_b 7.3755
_cell_length_c 4.6697
_cell_volume 219.990
_citation_journal_id_ASTM JALCEU
_cod_data_source_file Stange_JALCEU_2003_1428.cif
_cod_data_source_block D1.22In1La1Ni1
_cod_original_cell_volume 219.9898
_cod_original_formula_sum 'D1.22 In1 La1 Ni1'
_cod_database_code 1532338

loop_
_symmetry_equiv_pos_as_xyz
x,y,z
-x+y,-x,-z
-y,x-y,z
x,y,-z
-x+y,-x,z
-y,x-y,-z
y,x,z
x-y,-y,-z
-x,-x+y,z
y,x,-z
x-y,-y,z
-x,-x+y,-z

loop_
_atom_site_label
_atom_site_type_symbol
_atom_site_fract_x
_atom_site_fract_y
_atom_site_fract_z
_atom_site_occupancy
_atom_site_U_iso_or_equiv
D1 D 0.3333 0.6667 0.676 0.915 0.0
Ni2 Ni 0.3333 0.6667 0 1 0.0
In1 In 0.2427 0 0 1 0.0
La1 La 0.6028 0 0.5 1 0.0
Ni1 Ni 0 0 0.5 1 0.0
